data_1536701
loop_
_publ_author_name
'Ponomarev, V.I.'
'Kuznetsov, N.T.'
'Lyubeznova, T.Yu.'
'Solntsev, K.A.'

_publ_section_title
;
 Dynamic structure of Na2 B12 H12 *4 H2 O in temperature interval 130-300
 K. Structural transformation at 255 K.
;
_journal_name_full
;
Koordinatsionnaya Khimiya (= Coordination Chemistry (USSR))
;
_journal_page_first 21
_journal_page_last 28
_journal_volume 17
_journal_year 1991
_chemical_formula_sum 'B12 H20 Na2 O4'
_chemical_name_systematic 'Na2 (B12 H12) (H2 O)4'
_space_group_IT_number 138
_symmetry_space_group_name_Hall 'P 4n 2ab -1n'
_symmetry_space_group_name_H-M 'P 42/n c m :1'
_cell_angle_alpha 90
_cell_angle_beta 90
_cell_angle_gamma 90
_cell_formula_units_Z 4
_cell_length_a 10.024
_cell_length_b 10.024
_cell_length_c 13.688
_cell_volume 1375.378
_citation_journal_id_ASTM KOKHDC
_cod_data_source_file Ponomarev_KOKHDC_1991_1092.cif
_cod_data_source_block H20B12Na2O4
_cod_original_sg_symbol_Hall '-P 4ac 2ac (x-1/4,y+1/4,z-1/4)'
_cod_original_formula_sum 'H20 B12 Na2 O4'
_cod_database_code 1536701

loop_
_symmetry_equiv_pos_as_xyz
x,y,z
-y+1/2,x+1/2,z+1/2
-x,-y,z
y+1/2,-x+1/2,z+1/2
x+1/2,-y+1/2,-z
y,x,-z+1/2
-x+1/2,y+1/2,-z
-y,-x,-z+1/2
-x+1/2,-y+1/2,-z+1/2
y,-x,-z
x+1/2,y+1/2,-z+1/2
-y,x,-z
-x,y,z+1/2
-y+1/2,-x+1/2,z
x,-y,z+1/2
y+1/2,x+1/2,z

loop_
_atom_site_label
_atom_site_type_symbol
_atom_site_fract_x
_atom_site_fract_y
_atom_site_fract_z
_atom_site_occupancy
_atom_site_U_iso_or_equiv
O2 O-2 0.0641 0.0543 0.6051 0.5 0.0
H2 H+1 0.393 0.107 0.29 1 0.0
Na1 Na+1 0.4495 0.4495 0.25 0.5 0.0
B3 B-1 0.3365 0.0387 0.1194 1 0.0
H8 H+1 0.397 0.302 -0.132 0.5 0.0
B4 B-1 0.6009 0.1009 0.0542 1 0.0
H9 H+1 0.464 0.292 -0.094 0.5 0.0
H1 H+1 0.398 0.102 -0.057 1 0.0
H6 H+1 0.617 0.38 0.387 0.5 0.0
B1 B-1 0.4369 0.0631 0.0142 1 0.0
H4 H+1 0.666 0.166 0.012 1 0.0
H7 H+1 0.472 0.31 0.358 0.5 0.0
B2 B-1 0.4387 0.0613 0.2254 1 0.0
O1 O-2 0.0644 0.0538 0.6514 0.5 0.0
H3 H+1 0.237 0.079 0.117 1 0.0
H5 H+1 0.676 0.176 0.223 1 0.0
B5 B-1 0.6009 0.1009 0.1846 1 0.0
Na2 Na+1 0.0464 0.0446 0.502 0.25 0.0
